data_1567601
loop_
_publ_author_name
'Sigmund, Lukas M.'
'Engels, Eliane'
'Richert, Nick'
'Greb, Lutz'

_publ_section_title
;
 Calix[4]pyrrolato gallate: square planar-coordinated gallium(iii) and its
 metal--ligand cooperative reactivity with CO2 and alcohols
;
_journal_issue 37
_journal_name_full 'Chemical Science'
_journal_page_first 11215
_journal_page_last 11220
_journal_paper_doi 10.1039/D2SC03054C
_journal_volume 13
_journal_year 2022
_chemical_formula_moiety 'C36 H48 Ga N4, C24 H20 P'
_chemical_formula_sum 'C60 H68 Ga N4 P'
_chemical_formula_weight 945.87
_chemical_properties_physical Air-sensitive,Moisture-sensitive
_space_group_crystal_system monoclinic
_space_group_IT_number 14
_space_group_name_Hall '-P 2yn'
_space_group_name_H-M_alt 'P 1 21/n 1'
_atom_sites_solution_hydrogens geom
_atom_sites_solution_primary direct
_audit_creation_date 2022-05-12
_audit_creation_method
;
FinalCif V104 by Daniel Kratzert, Freiburg 2022,
https://dkratzert.de/finalcif.html
;
_audit_update_record
;
2022-05-31 deposited with the CCDC.	2022-09-07 downloaded from the CCDC.
;
_cell_angle_alpha 90
_cell_angle_beta 90.708(2)
_cell_angle_gamma 90
_cell_formula_units_Z 4
_cell_length_a 11.5827(6)
_cell_length_b 15.4151(5)
_cell_length_c 27.0610(12)
_cell_measurement_reflns_used 5579
_cell_measurement_temperature 100(2)
_cell_measurement_theta_max 28.49
_cell_measurement_theta_min 2.68
_cell_volume 4831.3(4)
_computing_cell_refinement 'SAINT V8.40B (?, 2016)'
_computing_data_collection 'Bruker BIS V6.2.15/2021-03-15 && APEX4 2021.10-0'
_computing_data_reduction 'SAINT V8.40B (?, 2016)'
_computing_molecular_graphics 'Olex2 (Dolomanov et al., 2009)'
_computing_publication_material 'Olex2 (Dolomanov et al., 2009)'
_computing_structure_refinement 'SHELXL-2018/3 (Sheldrick, 2018)'
_computing_structure_solution 'SHELXT 2018/2 (Sheldrick, 2018)'
_diffrn_ambient_environment N~2~
_diffrn_ambient_temperature 100.0
_diffrn_detector CPAD
_diffrn_detector_area_resol_mean 7.41
_diffrn_detector_type 'Bruker PHOTON III'
_diffrn_measured_fraction_theta_full 0.987
_diffrn_measured_fraction_theta_max 0.980
_diffrn_measurement_device 'three-circle diffractometer'
_diffrn_measurement_device_type 'Bruker D8 VENTURE dual wavelength Mo/Cu'
_diffrn_measurement_method '\w and \f scans'
_diffrn_measurement_specimen_support 'MiTeGen micromount'
_diffrn_radiation_monochromator 'mirror optics'
_diffrn_radiation_probe x-ray
_diffrn_radiation_type MoK\a
_diffrn_radiation_wavelength 0.71073
_diffrn_reflns_av_R_equivalents 0.0785
_diffrn_reflns_av_unetI/netI 0.0785
_diffrn_reflns_Laue_measured_fraction_full 0.987
_diffrn_reflns_Laue_measured_fraction_max 0.980
_diffrn_reflns_limit_h_max 15
_diffrn_reflns_limit_h_min -15
_diffrn_reflns_limit_k_max 19
_diffrn_reflns_limit_k_min -20
_diffrn_reflns_limit_l_max 36
_diffrn_reflns_limit_l_min -36
_diffrn_reflns_number 38808
_diffrn_reflns_point_group_measured_fraction_full 0.987
_diffrn_reflns_point_group_measured_fraction_max 0.980
_diffrn_reflns_theta_full 25.242
_diffrn_reflns_theta_max 28.805
_diffrn_reflns_theta_min 2.199
_diffrn_source 'microfocus sealed X-ray tube'
_diffrn_source_current 1.4
_diffrn_source_type 'Incoatec I\ms'
_diffrn_source_voltage 50.0
_diffrn_standards_number 0
_exptl_absorpt_coefficient_mu 0.648
_exptl_absorpt_correction_T_max 0.7458
_exptl_absorpt_correction_T_min 0.6526
_exptl_absorpt_correction_type multi-scan
_exptl_absorpt_process_details
'SADABS-2016/2 (Bruker,2016/2) was used for absorption correction. wR2(int) was 0.0923 before and 0.0519 after correction. The Ratio of minimum to maximum transmission is 0.8750. The \l/2 correction factor is Not present.'
_exptl_crystal_colour colourless
_exptl_crystal_colour_primary colourless
_exptl_crystal_density_diffrn 1.300
_exptl_crystal_description block
_exptl_crystal_F_000 2008
_exptl_crystal_size_max 0.231
_exptl_crystal_size_mid 0.182
_exptl_crystal_size_min 0.113
_refine_diff_density_max 0.629
_refine_diff_density_min -0.559
_refine_diff_density_rms 0.089
_refine_ls_extinction_method none
_refine_ls_goodness_of_fit_ref 1.042
_refine_ls_hydrogen_treatment constr
_refine_ls_matrix_type full
_refine_ls_number_parameters 617
_refine_ls_number_reflns 12354
_refine_ls_number_restraints 0
_refine_ls_restrained_S_all 1.042
_refine_ls_R_factor_all 0.0791
_refine_ls_R_factor_gt 0.0547
_refine_ls_shift/su_max 0.001
_refine_ls_shift/su_mean 0.000
_refine_ls_structure_factor_coef Fsqd
_refine_ls_weighting_details 'w=1/[\s^2^(Fo^2^)+(0.0602P)^2^+2.8369P] where P=(Fo^2^+2Fc^2^)/3'
_refine_ls_weighting_scheme calc
_refine_ls_wR_factor_gt 0.1224
_refine_ls_wR_factor_ref 0.1368
_reflns_Friedel_coverage 0.000
_reflns_number_gt 9270
_reflns_number_total 12354
_reflns_threshold_expression 'I > 2\s(I)'
_cod_data_source_file d2sc03054c2.cif
_cod_data_source_block mo_lmsee025_0m_a
_cod_depositor_comments 'Adding full bibliography for 1567601--1567603.cif.'
_cod_database_code 1567601
_shelx_shelxl_version_number 2018/3
_olex2_refinement_description
;
1. Fixed Uiso
 At 1.2 times of:
  All C(H) groups, All C(H,H) groups
 At 1.5 times of:
  All C(H,H,H) groups
2. Uiso/Uaniso restraints and constraints
Uanis(C20_1) = Uanis(C20A_1)
3. Others
 Sof(C21A)=Sof(H21D)=Sof(H21E)=Sof(H21F)=Sof(C20A)=Sof(H20C)=Sof(H20D)=1-FVAR(1)
 Sof(C20)=Sof(H20A)=Sof(H20B)=Sof(C21)=Sof(H21A)=Sof(H21B)=Sof(H21C)=FVAR(1)
4.a Secondary CH2 refined with riding coordinates:
 C20(H20A,H20B), C20A(H20C,H20D), C23(H23A,H23B), C25(H25A,H25B), C27(H27A,
 H27B), C29(H29A,H29B), C31(H31A,H31B), C33(H33A,H33B), C35(H35A,H35B)
4.b Aromatic/amide H refined with riding coordinates:
 C2(H2), C3(H3), C6(H6), C7(H7), C12(H12), C13(H13), C17(H17), C18(H18),
 C2(H2), C3(H3), C4(H4), C5(H5), C6(H6), C8(H8), C9(H9), C10(H10), C11(H11),
 C12(H12), C14(H14), C15(H15), C16(H16), C17(H17), C18(H18), C20(H20), C21(H21),
  C22(H22), C23(H23), C24(H24)
4.c Idealised Me refined as rotating group:
 C21(H21A,H21B,H21C), C21A(H21D,H21E,H21F), C24(H24A,H24B,H24C), C26(H26A,H26B,
 H26C), C28(H28A,H28B,H28C), C30(H30A,H30B,H30C), C32(H32A,H32B,H32C), C34(H34A,
 H34B,H34C), C36(H36A,H36B,H36C)
;
_olex2_submission_special_instructions 'No special instructions were received'
_shelx_space_group_comment
;
The symmetry employed for this shelxl refinement is uniquely defined
by the following loop, which should always be used as a source of
symmetry information in preference to the above space-group names.
They are only intended as comments.
;
_olex2_diffrn_ambient_temperature_device 'Oxford Cryostream 800'

loop_
_space_group_symop_operation_xyz
'x, y, z'
'-x+1/2, y+1/2, -z+1/2'
'-x, -y, -z'
'x-1/2, -y-1/2, z-1/2'

loop_
_atom_site_label
_atom_site_type_symbol
_atom_site_fract_x
_atom_site_fract_y
_atom_site_fract_z
_atom_site_U_iso_or_equiv
_atom_site_adp_type
_atom_site_occupancy
_atom_site_site_symmetry_order
_atom_site_calc_flag
_atom_site_refinement_flags_posn
_atom_site_refinement_flags_adp
_atom_site_refinement_flags_occupancy
_atom_site_disorder_assembly
_atom_site_disorder_group
Ga1_1 Ga 0.53697(2) 0.22125(2) 0.36218(2) 0.01003(8) Uani 1 1 d . . . . .
N1_1 N 0.55897(17) 0.15092(13) 0.30294(7) 0.0121(4) Uani 1 1 d . . . . .
C1_1 C 0.6642(2) 0.13150(15) 0.28100(9) 0.0120(5) Uani 1 1 d . . . . .
N2_1 N 0.51555(18) 0.29513(12) 0.41954(7) 0.0114(4) Uani 1 1 d . . . . .
C2_1 C 0.6438(2) 0.08150(15) 0.23961(9) 0.0142(5) Uani 1 1 d . . . . .
H2_1 H 0.700173 0.060379 0.217440 0.017 Uiso 1 1 calc R . . . .
N3_1 N 0.69064(18) 0.19055(13) 0.38585(7) 0.0132(4) Uani 1 1 d . . . . .
C3_1 C 0.5226(2) 0.06739(15) 0.23625(9) 0.0141(5) Uani 1 1 d . . . . .
H3_1 H 0.483450 0.034136 0.211702 0.017 Uiso 1 1 calc R . . . .
N4_1 N 0.38255(18) 0.25189(14) 0.33771(7) 0.0145(4) Uani 1 1 d . . . . .
C4_1 C 0.4724(2) 0.11050(15) 0.27488(9) 0.0130(5) Uani 1 1 d . . . . .
C5_1 C 0.4449(2) 0.36810(15) 0.42150(9) 0.0115(4) Uani 1 1 d . . . . .
C6_1 C 0.4593(2) 0.40695(15) 0.46694(9) 0.0142(5) Uani 1 1 d . . . . .
H6_1 H 0.422638 0.458516 0.477832 0.017 Uiso 1 1 calc R . . . .
C7_1 C 0.5394(2) 0.35567(15) 0.49468(9) 0.0141(5) Uani 1 1 d . . . . .
H7_1 H 0.564697 0.365939 0.527699 0.017 Uiso 1 1 calc R . . . .
C8_1 C 0.5731(2) 0.28874(15) 0.46477(9) 0.0125(5) Uani 1 1 d . . . . .
C9_1 C 0.7757(2) 0.16950(15) 0.30108(9) 0.0124(5) Uani 1 1 d . . . . .
C10_1 C 0.7821(2) 0.16263(16) 0.35679(9) 0.0149(5) Uani 1 1 d . . . . .
C11_1 C 0.7303(2) 0.19197(16) 0.43472(9) 0.0138(5) Uani 1 1 d . . . . .
C12_1 C 0.8431(2) 0.16387(17) 0.43622(10) 0.0186(5) Uani 1 1 d . . . . .
H12_1 H 0.890180 0.157598 0.465001 0.022 Uiso 1 1 calc R . . . .
C13_1 C 0.8763(2) 0.14594(17) 0.38690(10) 0.0186(5) Uani 1 1 d . . . . .
H13_1 H 0.949870 0.126123 0.376588 0.022 Uiso 1 1 calc R . . . .
C14_1 C 0.3476(2) 0.11192(16) 0.29024(9) 0.0143(5) Uani 1 1 d . . . . .
C15_1 C 0.3111(2) 0.20009(17) 0.30790(9) 0.0169(5) Uani 1 1 d . . . . .
C16_1 C 0.3209(2) 0.32646(17) 0.34900(9) 0.0174(5) Uani 1 1 d . . . . .
C17_1 C 0.2136(2) 0.3223(2) 0.32668(10) 0.0259(6) Uani 1 1 d . . . . .
H17_1 H 0.154916 0.365237 0.328042 0.031 Uiso 1 1 calc R . . . .
C18_1 C 0.2068(2) 0.2416(2) 0.30118(11) 0.0261(6) Uani 1 1 d . . . . .
H18_1 H 0.142270 0.220406 0.282882 0.031 Uiso 1 1 calc R . . . .
C19_1 C 0.3759(2) 0.40040(15) 0.37737(9) 0.0132(5) Uani 1 1 d . . . . .
C20_1 C 0.4548(4) 0.4411(3) 0.33794(16) 0.0128(8) Uani 0.664(6) 1 d . . P A 1
H20A_1 H 0.509135 0.396191 0.326212 0.015 Uiso 0.664(6) 1 calc R . P A 1
H20B_1 H 0.406532 0.459307 0.309339 0.015 Uiso 0.664(6) 1 calc R . P A 1
C21_1 C 0.5239(4) 0.5187(3) 0.35621(15) 0.0213(10) Uani 0.664(6) 1 d . . P A 1
H21A_1 H 0.575933 0.538200 0.330166 0.032 Uiso 0.664(6) 1 calc GR . P A 1
H21B_1 H 0.569271 0.502184 0.385523 0.032 Uiso 0.664(6) 1 calc GR . P A 1
H21C_1 H 0.471035 0.565918 0.364718 0.032 Uiso 0.664(6) 1 calc GR . P A 1
C21A_1 C 0.5718(7) 0.4299(5) 0.3317(3) 0.0180(18) Uani 0.336(6) 1 d . . P A 2
H21D_1 H 0.552620 0.381743 0.309363 0.027 Uiso 0.336(6) 1 calc GR . P A 2
H21E_1 H 0.617659 0.408081 0.359681 0.027 Uiso 0.336(6) 1 calc GR . P A 2
H21F_1 H 0.616414 0.473553 0.313783 0.027 Uiso 0.336(6) 1 calc GR . P A 2
C20A_1 C 0.4629(9) 0.4700(6) 0.3502(4) 0.0128(8) Uani 0.336(6) 1 d . . P A 2
H20C_1 H 0.421129 0.497132 0.322036 0.015 Uiso 0.336(6) 1 calc R . P A 2
H20D_1 H 0.483184 0.516509 0.373965 0.015 Uiso 0.336(6) 1 calc R . P A 2
C22_1 C 0.6508(2) 0.21215(15) 0.47716(9) 0.0126(5) Uani 1 1 d . . . . .
C23_1 C 0.7214(2) 0.23067(16) 0.52476(9) 0.0170(5) Uani 1 1 d . . . . .
H23A_1 H 0.666204 0.240833 0.551803 0.020 Uiso 1 1 calc R . . . .
H23B_1 H 0.765429 0.177570 0.533232 0.020 Uiso 1 1 calc R . . . .
C24_1 C 0.8065(2) 0.30694(18) 0.52421(10) 0.0221(6) Uani 1 1 d . . . . .
H24A_1 H 0.866783 0.295626 0.499958 0.033 Uiso 1 1 calc GR . . . .
H24B_1 H 0.841817 0.313658 0.557076 0.033 Uiso 1 1 calc GR . . . .
H24C_1 H 0.765169 0.360261 0.515241 0.033 Uiso 1 1 calc GR . . . .
C25_1 C 0.8803(2) 0.12413(16) 0.27748(10) 0.0166(5) Uani 1 1 d . . . . .
H25A_1 H 0.874678 0.132801 0.241277 0.020 Uiso 1 1 calc R . . . .
H25B_1 H 0.951000 0.154433 0.289076 0.020 Uiso 1 1 calc R . . . .
C26_1 C 0.8971(2) 0.02731(17) 0.28697(11) 0.0220(6) Uani 1 1 d . . . . .
H26A_1 H 0.964202 0.006605 0.268707 0.033 Uiso 1 1 calc GR . . . .
H26B_1 H 0.828040 -0.004298 0.275900 0.033 Uiso 1 1 calc GR . . . .
H26C_1 H 0.909683 0.017456 0.322406 0.033 Uiso 1 1 calc GR . . . .
C27_1 C 0.7790(2) 0.26734(16) 0.28623(9) 0.0160(5) Uani 1 1 d . . . . .
H27A_1 H 0.787130 0.270980 0.249909 0.019 Uiso 1 1 calc R . . . .
H27B_1 H 0.703851 0.293730 0.294612 0.019 Uiso 1 1 calc R . . . .
C28_1 C 0.8750(3) 0.32185(18) 0.31026(11) 0.0238(6) Uani 1 1 d . . . . .
H28A_1 H 0.869888 0.381669 0.298168 0.036 Uiso 1 1 calc GR . . . .
H28B_1 H 0.950356 0.297457 0.301760 0.036 Uiso 1 1 calc GR . . . .
H28C_1 H 0.866275 0.321300 0.346236 0.036 Uiso 1 1 calc GR . . . .
C29_1 C 0.2688(2) 0.08384(17) 0.24614(9) 0.0176(5) Uani 1 1 d . . . . .
H29A_1 H 0.291565 0.024472 0.236280 0.021 Uiso 1 1 calc R . . . .
H29B_1 H 0.188463 0.080648 0.258069 0.021 Uiso 1 1 calc R . . . .
C30_1 C 0.2694(2) 0.14080(17) 0.20016(10) 0.0188(5) Uani 1 1 d . . . . .
H30A_1 H 0.348040 0.144190 0.187348 0.028 Uiso 1 1 calc GR . . . .
H30B_1 H 0.242504 0.199149 0.208630 0.028 Uiso 1 1 calc GR . . . .
H30C_1 H 0.218033 0.115707 0.174910 0.028 Uiso 1 1 calc GR . . . .
C31_1 C 0.3257(2) 0.04330(18) 0.33141(9) 0.0192(5) Uani 1 1 d . . . . .
H31A_1 H 0.242184 0.043651 0.338828 0.023 Uiso 1 1 calc R . . . .
H31B_1 H 0.344168 -0.014630 0.317845 0.023 Uiso 1 1 calc R . . . .
C32_1 C 0.3923(2) 0.05417(19) 0.38002(10) 0.0226(6) Uani 1 1 d . . . . .
H32A_1 H 0.475346 0.051370 0.373769 0.034 Uiso 1 1 calc GR . . . .
H32B_1 H 0.370844 0.007659 0.402829 0.034 Uiso 1 1 calc GR . . . .
H32C_1 H 0.373397 0.110465 0.394684 0.034 Uiso 1 1 calc GR . . . .
C33_1 C 0.2815(2) 0.46432(16) 0.39423(9) 0.0166(5) Uani 1 1 d . . . . .
H33A_1 H 0.319913 0.514623 0.410168 0.020 Uiso 1 1 calc R . . . .
H33B_1 H 0.240215 0.486106 0.364486 0.020 Uiso 1 1 calc R . . . .
C34_1 C 0.1924(2) 0.42835(18) 0.42987(10) 0.0206(5) Uani 1 1 d . . . . .
H34A_1 H 0.143965 0.385468 0.412716 0.031 Uiso 1 1 calc GR . . . .
H34B_1 H 0.143860 0.475799 0.441863 0.031 Uiso 1 1 calc GR . . . .
H34C_1 H 0.232017 0.400691 0.457924 0.031 Uiso 1 1 calc GR . . . .
C35_1 C 0.5752(2) 0.12964(16) 0.48649(9) 0.0157(5) Uani 1 1 d . . . . .
H35A_1 H 0.540561 0.111357 0.454518 0.019 Uiso 1 1 calc R . . . .
H35B_1 H 0.626804 0.082292 0.497842 0.019 Uiso 1 1 calc R . . . .
C36_1 C 0.4783(3) 0.13912(18) 0.52376(11) 0.0263(6) Uani 1 1 d . . . . .
H36A_1 H 0.427235 0.186756 0.513631 0.039 Uiso 1 1 calc GR . . . .
H36B_1 H 0.511448 0.151648 0.556482 0.039 Uiso 1 1 calc GR . . . .
H36C_1 H 0.433993 0.085031 0.525116 0.039 Uiso 1 1 calc GR . . . .
P1_2 P 0.16808(6) 0.22942(4) 0.59710(2) 0.01373(13) Uani 1 1 d . . . . .
C1_2 C 0.1610(2) 0.17457(16) 0.53837(9) 0.0162(5) Uani 1 1 d . . . . .
C2_2 C 0.1540(3) 0.22198(18) 0.49446(10) 0.0217(6) Uani 1 1 d . . . . .
H2_2 H 0.153085 0.283580 0.495332 0.026 Uiso 1 1 calc R . . . .
C3_2 C 0.1484(3) 0.17852(19) 0.44939(10) 0.0243(6) Uani 1 1 d . . . . .
H3_2 H 0.145590 0.210615 0.419427 0.029 Uiso 1 1 calc R . . . .
C4_2 C 0.1470(2) 0.08920(18) 0.44805(10) 0.0207(5) Uani 1 1 d . . . . .
H4_2 H 0.141819 0.059949 0.417204 0.025 Uiso 1 1 calc R . . . .
C5_2 C 0.1532(3) 0.04180(18) 0.49155(10) 0.0235(6) Uani 1 1 d . . . . .
H5_2 H 0.151827 -0.019780 0.490365 0.028 Uiso 1 1 calc R . . . .
C6_2 C 0.1612(3) 0.08385(18) 0.53685(10) 0.0225(6) Uani 1 1 d . . . . .
H6_2 H 0.166898 0.051259 0.566571 0.027 Uiso 1 1 calc R . . . .
C7_2 C 0.0485(2) 0.19439(16) 0.63328(9) 0.0146(5) Uani 1 1 d . . . . .
C8_2 C -0.0478(2) 0.15604(17) 0.61110(9) 0.0180(5) Uani 1 1 d . . . . .
H8_2 H -0.050314 0.147252 0.576357 0.022 Uiso 1 1 calc R . . . .
C9_2 C -0.1405(2) 0.13062(17) 0.63997(10) 0.0202(5) Uani 1 1 d . . . . .
H9_2 H -0.206403 0.104505 0.624934 0.024 Uiso 1 1 calc R . . . .
C10_2 C -0.1366(2) 0.14348(16) 0.69087(10) 0.0188(5) Uani 1 1 d . . . . .
H10_2 H -0.199325 0.124959 0.710579 0.023 Uiso 1 1 calc R . . . .
C11_2 C -0.0420(2) 0.18308(16) 0.71293(9) 0.0168(5) Uani 1 1 d . . . . .
H11_2 H -0.040397 0.192760 0.747598 0.020 Uiso 1 1 calc R . . . .
C12_2 C 0.0506(2) 0.20865(16) 0.68430(9) 0.0172(5) Uani 1 1 d . . . . .
H12_2 H 0.115571 0.235905 0.699422 0.021 Uiso 1 1 calc R . . . .
C13_2 C 0.2973(2) 0.20152(16) 0.63088(9) 0.0162(5) Uani 1 1 d . . . . .
C14_2 C 0.3108(2) 0.11688(18) 0.64870(10) 0.0212(6) Uani 1 1 d . . . . .
H14_2 H 0.253642 0.074392 0.641497 0.025 Uiso 1 1 calc R . . . .
C15_2 C 0.4075(2) 0.09460(19) 0.67688(10) 0.0231(6) Uani 1 1 d . . . . .
H15_2 H 0.415903 0.037201 0.689182 0.028 Uiso 1 1 calc R . . . .
C16_2 C 0.4914(2) 0.15624(19) 0.68698(10) 0.0245(6) Uani 1 1 d . . . . .
H16_2 H 0.557562 0.140947 0.706183 0.029 Uiso 1 1 calc R . . . .
C17_2 C 0.4795(2) 0.24026(19) 0.66920(11) 0.0247(6) Uani 1 1 d . . . . .
H17_2 H 0.537575 0.282251 0.676024 0.030 Uiso 1 1 calc R . . . .
C18_2 C 0.3825(2) 0.26280(18) 0.64142(10) 0.0211(5) Uani 1 1 d . . . . .
H18_2 H 0.374227 0.320451 0.629500 0.025 Uiso 1 1 calc R . . . .
C19_2 C 0.1629(2) 0.34534(16) 0.58871(9) 0.0162(5) Uani 1 1 d . . . . .
C20_2 C 0.2485(2) 0.38794(17) 0.56197(9) 0.0194(5) Uani 1 1 d . . . . .
H20_2 H 0.307518 0.355684 0.546280 0.023 Uiso 1 1 calc R . . . .
C21_2 C 0.2464(3) 0.47763(18) 0.55853(10) 0.0243(6) Uani 1 1 d . . . . .
H21_2 H 0.303977 0.506811 0.540169 0.029 Uiso 1 1 calc R . . . .
C22_2 C 0.1612(3) 0.52504(18) 0.58161(10) 0.0251(6) Uani 1 1 d . . . . .
H22_2 H 0.160756 0.586528 0.579288 0.030 Uiso 1 1 calc R . . . .
C23_2 C 0.0763(3) 0.48273(18) 0.60816(10) 0.0224(6) Uani 1 1 d . . . . .
H23_2 H 0.017701 0.515438 0.623829 0.027 Uiso 1 1 calc R . . . .
C24_2 C 0.0765(2) 0.39292(17) 0.61198(9) 0.0172(5) Uani 1 1 d . . . . .
H24_2 H 0.018464 0.364102 0.630257 0.021 Uiso 1 1 calc R . . . .

loop_
_atom_site_aniso_label
_atom_site_aniso_U_11
_atom_site_aniso_U_22
_atom_site_aniso_U_33
_atom_site_aniso_U_23
_atom_site_aniso_U_13
_atom_site_aniso_U_12
Ga1_1 0.00861(13) 0.01161(13) 0.00986(12) -0.00057(9) 0.00013(9) 0.00189(10)
N1_1 0.0097(10) 0.0113(9) 0.0152(10) -0.0018(8) 0.0011(8) 0.0012(8)
C1_1 0.0113(11) 0.0113(10) 0.0135(11) 0.0009(9) 0.0025(9) 0.0025(9)
N2_1 0.0129(10) 0.0101(9) 0.0111(9) 0.0007(7) -0.0005(7) 0.0011(8)
C2_1 0.0162(12) 0.0123(11) 0.0142(11) -0.0010(9) 0.0032(9) 0.0028(9)
N3_1 0.0107(10) 0.0179(10) 0.0110(9) -0.0004(8) 0.0001(8) 0.0017(8)
C3_1 0.0156(12) 0.0121(11) 0.0146(11) -0.0008(9) -0.0013(9) 0.0017(9)
N4_1 0.0116(10) 0.0192(10) 0.0128(9) -0.0043(8) -0.0002(8) 0.0054(8)
C4_1 0.0129(12) 0.0122(11) 0.0139(11) 0.0021(9) -0.0011(9) -0.0018(9)
C5_1 0.0097(11) 0.0111(10) 0.0138(11) 0.0014(9) -0.0004(9) 0.0002(9)
C6_1 0.0156(12) 0.0117(11) 0.0153(11) -0.0023(9) 0.0015(9) 0.0000(9)
C7_1 0.0170(12) 0.0131(11) 0.0121(11) -0.0012(9) 0.0002(9) 0.0005(9)
C8_1 0.0124(11) 0.0123(11) 0.0128(11) 0.0024(9) -0.0022(9) -0.0007(9)
C9_1 0.0082(11) 0.0152(11) 0.0139(11) -0.0006(9) 0.0004(9) 0.0024(9)
C10_1 0.0132(12) 0.0150(11) 0.0166(12) 0.0022(9) 0.0010(9) 0.0028(9)
C11_1 0.0136(12) 0.0154(11) 0.0124(11) 0.0008(9) 0.0001(9) 0.0006(9)
C12_1 0.0136(12) 0.0255(13) 0.0167(12) 0.0029(10) -0.0027(10) 0.0032(10)
C13_1 0.0105(12) 0.0250(13) 0.0204(13) 0.0020(10) 0.0032(10) 0.0034(10)
C14_1 0.0093(11) 0.0200(12) 0.0135(11) -0.0034(9) -0.0014(9) 0.0013(9)
C15_1 0.0123(12) 0.0229(13) 0.0154(11) -0.0062(10) -0.0001(9) 0.0041(10)
C16_1 0.0174(13) 0.0227(13) 0.0121(11) -0.0049(9) -0.0007(9) 0.0092(10)
C17_1 0.0176(14) 0.0359(16) 0.0239(14) -0.0146(12) -0.0079(11) 0.0158(12)
C18_1 0.0155(14) 0.0378(16) 0.0248(14) -0.0156(12) -0.0080(11) 0.0087(12)
C19_1 0.0128(12) 0.0131(11) 0.0136(11) 0.0035(9) 0.0022(9) 0.0040(9)
C20_1 0.0146(16) 0.013(2) 0.011(2) 0.0011(15) -0.0025(16) -0.0067(19)
C21_1 0.029(2) 0.0145(18) 0.021(2) 0.0015(15) 0.0023(17) -0.0098(17)
C21A_1 0.015(4) 0.017(4) 0.022(4) 0.002(3) 0.001(3) -0.006(3)
C20A_1 0.0146(16) 0.013(2) 0.011(2) 0.0011(15) -0.0025(16) -0.0067(19)
C22_1 0.0144(12) 0.0118(11) 0.0115(10) 0.0023(9) -0.0008(9) 0.0017(9)
C23_1 0.0209(13) 0.0162(12) 0.0138(11) 0.0024(9) -0.0053(10) 0.0016(10)
C24_1 0.0214(14) 0.0215(13) 0.0232(13) 0.0012(11) -0.0085(11) -0.0006(11)
C25_1 0.0128(12) 0.0184(12) 0.0188(12) -0.0018(10) 0.0031(10) 0.0022(10)
C26_1 0.0171(13) 0.0179(12) 0.0311(15) -0.0016(11) 0.0049(11) 0.0060(10)
C27_1 0.0149(12) 0.0142(11) 0.0188(12) -0.0012(9) 0.0014(10) 0.0006(9)
C28_1 0.0245(15) 0.0186(13) 0.0281(14) -0.0031(11) -0.0054(12) -0.0056(11)
C29_1 0.0119(12) 0.0201(12) 0.0206(12) -0.0057(10) -0.0013(10) -0.0006(10)
C30_1 0.0154(13) 0.0213(13) 0.0197(12) -0.0071(10) -0.0051(10) 0.0020(10)
C31_1 0.0137(12) 0.0251(13) 0.0189(12) 0.0000(10) 0.0032(10) -0.0044(10)
C32_1 0.0189(14) 0.0287(14) 0.0203(13) 0.0041(11) 0.0016(11) -0.0055(11)
C33_1 0.0183(13) 0.0121(11) 0.0193(12) 0.0007(9) -0.0009(10) 0.0048(10)
C34_1 0.0153(13) 0.0294(14) 0.0171(12) -0.0008(11) 0.0023(10) 0.0086(11)
C35_1 0.0175(13) 0.0129(11) 0.0168(12) 0.0008(9) 0.0004(10) 0.0004(10)
C36_1 0.0262(15) 0.0211(14) 0.0319(15) 0.0004(12) 0.0088(12) -0.0019(12)
P1_2 0.0139(3) 0.0142(3) 0.0132(3) 0.0023(2) 0.0009(2) 0.0011(2)
C1_2 0.0156(12) 0.0179(12) 0.0151(11) -0.0003(9) 0.0007(9) 0.0029(10)
C2_2 0.0294(15) 0.0175(12) 0.0181(12) 0.0014(10) -0.0008(11) -0.0019(11)
C3_2 0.0291(16) 0.0284(15) 0.0154(12) 0.0024(11) 0.0001(11) -0.0003(12)
C4_2 0.0157(13) 0.0274(14) 0.0192(13) -0.0061(11) 0.0020(10) 0.0016(11)
C5_2 0.0242(15) 0.0198(13) 0.0266(14) -0.0036(11) 0.0003(11) 0.0045(11)
C6_2 0.0280(15) 0.0191(13) 0.0204(13) 0.0018(10) 0.0014(11) 0.0036(11)
C7_2 0.0155(12) 0.0124(11) 0.0159(11) 0.0038(9) 0.0024(9) 0.0015(9)
C8_2 0.0193(13) 0.0211(13) 0.0135(11) 0.0032(10) -0.0023(10) 0.0005(10)
C9_2 0.0177(13) 0.0210(13) 0.0220(13) 0.0032(10) -0.0014(10) -0.0027(10)
C10_2 0.0175(13) 0.0169(12) 0.0221(13) 0.0055(10) 0.0044(10) 0.0007(10)
C11_2 0.0208(13) 0.0159(12) 0.0138(11) -0.0006(9) 0.0025(10) 0.0047(10)
C12_2 0.0172(13) 0.0193(12) 0.0150(12) 0.0007(9) -0.0026(10) -0.0004(10)
C13_2 0.0150(12) 0.0177(12) 0.0161(12) 0.0028(9) 0.0037(9) 0.0051(10)
C14_2 0.0201(14) 0.0225(13) 0.0210(13) 0.0043(10) -0.0004(11) 0.0007(11)
C15_2 0.0226(14) 0.0238(14) 0.0228(13) 0.0051(11) 0.0005(11) 0.0072(11)
C16_2 0.0186(14) 0.0313(15) 0.0235(14) 0.0025(12) -0.0010(11) 0.0087(12)
C17_2 0.0136(13) 0.0277(14) 0.0326(15) -0.0029(12) -0.0013(11) 0.0020(11)
C18_2 0.0180(13) 0.0222(13) 0.0230(13) 0.0054(11) 0.0016(11) 0.0008(11)
C19_2 0.0213(13) 0.0174(12) 0.0099(11) 0.0036(9) -0.0006(9) 0.0037(10)
C20_2 0.0232(14) 0.0199(12) 0.0153(12) 0.0015(10) 0.0045(10) 0.0034(11)
C21_2 0.0351(17) 0.0187(13) 0.0193(13) 0.0044(10) 0.0085(12) -0.0023(12)
C22_2 0.0421(18) 0.0150(12) 0.0182(13) 0.0042(10) 0.0024(12) 0.0071(12)
C23_2 0.0291(15) 0.0217(13) 0.0164(12) 0.0014(10) 0.0032(11) 0.0097(11)
C24_2 0.0172(13) 0.0192(12) 0.0151(11) 0.0011(10) 0.0001(10) 0.0059(10)

loop_
_atom_type_symbol
_atom_type_description
_atom_type_scat_dispersion_real
_atom_type_scat_dispersion_imag
_atom_type_scat_source
C C 0.0033 0.0016 'International Tables Vol C Tables 4.2.6.8 and 6.1.1.4'
H H 0.0000 0.0000 'International Tables Vol C Tables 4.2.6.8 and 6.1.1.4'
Ga Ga 0.2307 1.6083 'International Tables Vol C Tables 4.2.6.8 and 6.1.1.4'
N N 0.0061 0.0033 'International Tables Vol C Tables 4.2.6.8 and 6.1.1.4'
P P 0.1023 0.0942 'International Tables Vol C Tables 4.2.6.8 and 6.1.1.4'

loop_
_geom_angle_atom_site_label_1
_geom_angle_atom_site_label_2
_geom_angle_atom_site_label_3
_geom_angle
_geom_angle_site_symmetry_1
_geom_angle_site_symmetry_3
_geom_angle_publ_flag
N1_1 Ga1_1 N4_1 89.10(8) . . ?
N2_1 Ga1_1 N1_1 177.82(8) . . ?
N2_1 Ga1_1 N4_1 90.20(8) . . ?
N3_1 Ga1_1 N1_1 90.41(8) . . ?
N3_1 Ga1_1 N2_1 90.28(8) . . ?
N3_1 Ga1_1 N4_1 179.48(9) . . ?
C1_1 N1_1 Ga1_1 126.29(16) . . ?
C1_1 N1_1 C4_1 107.31(19) . . ?
C4_1 N1_1 Ga1_1 126.40(16) . . ?
N1_1 C1_1 C9_1 120.7(2) . . ?
C2_1 C1_1 N1_1 108.9(2) . . ?
C2_1 C1_1 C9_1 130.2(2) . . ?
C5_1 N2_1 Ga1_1 125.79(16) . . ?
C8_1 N2_1 Ga1_1 126.66(16) . . ?
C8_1 N2_1 C5_1 107.41(19) . . ?
C1_1 C2_1 C3_1 107.3(2) . . ?
C10_1 N3_1 Ga1_1 126.04(16) . . ?
C11_1 N3_1 Ga1_1 126.78(17) . . ?
C11_1 N3_1 C10_1 107.2(2) . . ?
C4_1 C3_1 C2_1 107.7(2) . . ?
C15_1 N4_1 Ga1_1 126.09(17) . . ?
C16_1 N4_1 Ga1_1 126.54(17) . . ?
C16_1 N4_1 C15_1 107.3(2) . . ?
N1_1 C4_1 C14_1 121.8(2) . . ?
C3_1 C4_1 N1_1 108.8(2) . . ?
C3_1 C4_1 C14_1 129.2(2) . . ?
N2_1 C5_1 C19_1 122.7(2) . . ?
C6_1 C5_1 N2_1 108.7(2) . . ?
C6_1 C5_1 C19_1 128.2(2) . . ?
C5_1 C6_1 C7_1 107.5(2) . . ?
C8_1 C7_1 C6_1 107.1(2) . . ?
N2_1 C8_1 C22_1 121.7(2) . . ?
C7_1 C8_1 N2_1 109.3(2) . . ?
C7_1 C8_1 C22_1 128.8(2) . . ?
C1_1 C9_1 C25_1 110.31(19) . . ?
C1_1 C9_1 C27_1 107.78(19) . . ?
C10_1 C9_1 C1_1 111.2(2) . . ?
C10_1 C9_1 C25_1 110.6(2) . . ?
C10_1 C9_1 C27_1 108.85(19) . . ?
C25_1 C9_1 C27_1 108.0(2) . . ?
N3_1 C10_1 C9_1 120.8(2) . . ?
C13_1 C10_1 N3_1 109.0(2) . . ?
C13_1 C10_1 C9_1 129.2(2) . . ?
N3_1 C11_1 C22_1 121.8(2) . . ?
C12_1 C11_1 N3_1 108.9(2) . . ?
C12_1 C11_1 C22_1 128.9(2) . . ?
C11_1 C12_1 C13_1 107.5(2) . . ?
C10_1 C13_1 C12_1 107.3(2) . . ?
C4_1 C14_1 C29_1 109.9(2) . . ?
C4_1 C14_1 C31_1 110.6(2) . . ?
C15_1 C14_1 C4_1 112.0(2) . . ?
C15_1 C14_1 C29_1 109.3(2) . . ?
C15_1 C14_1 C31_1 109.7(2) . . ?
C29_1 C14_1 C31_1 105.1(2) . . ?
N4_1 C15_1 C14_1 122.2(2) . . ?
C18_1 C15_1 N4_1 108.8(2) . . ?
C18_1 C15_1 C14_1 128.9(2) . . ?
N4_1 C16_1 C19_1 121.4(2) . . ?
C17_1 C16_1 N4_1 109.2(2) . . ?
C17_1 C16_1 C19_1 129.1(2) . . ?
C16_1 C17_1 C18_1 107.3(2) . . ?
C15_1 C18_1 C17_1 107.4(2) . . ?
C5_1 C19_1 C20_1 111.5(2) . . ?
C5_1 C19_1 C20A_1 104.2(4) . . ?
C5_1 C19_1 C33_1 110.2(2) . . ?
C16_1 C19_1 C5_1 111.6(2) . . ?
C16_1 C19_1 C20_1 101.8(2) . . ?
C16_1 C19_1 C20A_1 121.3(4) . . ?
C16_1 C19_1 C33_1 109.6(2) . . ?
C33_1 C19_1 C20_1 111.8(2) . . ?
C33_1 C19_1 C20A_1 98.9(4) . . ?
C21_1 C20_1 C19_1 114.1(3) . . ?
C21A_1 C20A_1 C19_1 113.7(7) . . ?
C8_1 C22_1 C23_1 110.27(19) . . ?
C8_1 C22_1 C35_1 109.6(2) . . ?
C11_1 C22_1 C8_1 110.89(19) . . ?
C11_1 C22_1 C23_1 110.5(2) . . ?
C11_1 C22_1 C35_1 107.58(19) . . ?
C23_1 C22_1 C35_1 107.88(19) . . ?
C24_1 C23_1 C22_1 117.8(2) . . ?
C26_1 C25_1 C9_1 118.1(2) . . ?
C28_1 C27_1 C9_1 116.1(2) . . ?
C30_1 C29_1 C14_1 117.3(2) . . ?
C32_1 C31_1 C14_1 117.2(2) . . ?
C34_1 C33_1 C19_1 116.2(2) . . ?
C36_1 C35_1 C22_1 116.5(2) . . ?
C1_2 P1_2 C19_2 110.69(12) . . ?
C7_2 P1_2 C1_2 108.31(12) . . ?
C7_2 P1_2 C13_2 107.14(12) . . ?
C7_2 P1_2 C19_2 110.08(12) . . ?
C13_2 P1_2 C1_2 111.43(12) . . ?
C13_2 P1_2 C19_2 109.13(12) . . ?
C2_2 C1_2 P1_2 120.45(19) . . ?
C2_2 C1_2 C6_2 119.9(2) . . ?
C6_2 C1_2 P1_2 119.68(19) . . ?
C3_2 C2_2 C1_2 119.7(2) . . ?
C4_2 C3_2 C2_2 120.3(3) . . ?
C3_2 C4_2 C5_2 120.3(2) . . ?
C4_2 C5_2 C6_2 120.4(3) . . ?
C5_2 C6_2 C1_2 119.5(2) . . ?
C8_2 C7_2 P1_2 120.92(19) . . ?
C8_2 C7_2 C12_2 119.8(2) . . ?
C12_2 C7_2 P1_2 119.3(2) . . ?
C9_2 C8_2 C7_2 119.8(2) . . ?
C8_2 C9_2 C10_2 120.0(2) . . ?
C11_2 C10_2 C9_2 120.3(2) . . ?
C10_2 C11_2 C12_2 119.9(2) . . ?
C11_2 C12_2 C7_2 120.2(2) . . ?
C14_2 C13_2 P1_2 119.2(2) . . ?
C18_2 C13_2 P1_2 121.7(2) . . ?
C18_2 C13_2 C14_2 119.0(2) . . ?
C15_2 C14_2 C13_2 120.4(3) . . ?
C16_2 C15_2 C14_2 119.9(3) . . ?
C15_2 C16_2 C17_2 120.4(3) . . ?
C18_2 C17_2 C16_2 119.9(3) . . ?
C17_2 C18_2 C13_2 120.5(3) . . ?
C20_2 C19_2 P1_2 120.5(2) . . ?
C24_2 C19_2 P1_2 119.1(2) . . ?
C24_2 C19_2 C20_2 120.2(2) . . ?
C21_2 C20_2 C19_2 119.4(2) . . ?
C22_2 C21_2 C20_2 120.6(3) . . ?
C21_2 C22_2 C23_2 120.0(3) . . ?
C22_2 C23_2 C24_2 120.5(3) . . ?
C23_2 C24_2 C19_2 119.4(2) . . ?

loop_
_geom_bond_atom_site_label_1
_geom_bond_atom_site_label_2
_geom_bond_distance
_geom_bond_site_symmetry_2
_geom_bond_publ_flag
Ga1_1 N1_1 1.954(2) . ?
Ga1_1 N2_1 1.944(2) . ?
Ga1_1 N3_1 1.943(2) . ?
Ga1_1 N4_1 1.957(2) . ?
N1_1 C1_1 1.394(3) . ?
N1_1 C4_1 1.397(3) . ?
C1_1 C2_1 1.378(3) . ?
C1_1 C9_1 1.513(3) . ?
N2_1 C5_1 1.392(3) . ?
N2_1 C8_1 1.390(3) . ?
C2_1 C3_1 1.422(4) . ?
N3_1 C10_1 1.396(3) . ?
N3_1 C11_1 1.395(3) . ?
C3_1 C4_1 1.374(3) . ?
N4_1 C15_1 1.399(3) . ?
N4_1 C16_1 1.389(3) . ?
C4_1 C14_1 1.510(3) . ?
C5_1 C6_1 1.376(3) . ?
C5_1 C19_1 1.513(3) . ?
C6_1 C7_1 1.425(3) . ?
C7_1 C8_1 1.371(3) . ?
C8_1 C22_1 1.520(3) . ?
C9_1 C10_1 1.512(3) . ?
C9_1 C25_1 1.545(3) . ?
C9_1 C27_1 1.561(3) . ?
C10_1 C13_1 1.378(3) . ?
C11_1 C12_1 1.377(3) . ?
C11_1 C22_1 1.513(3) . ?
C12_1 C13_1 1.421(4) . ?
C14_1 C15_1 1.503(3) . ?
C14_1 C29_1 1.554(3) . ?
C14_1 C31_1 1.559(4) . ?
C15_1 C18_1 1.377(4) . ?
C16_1 C17_1 1.377(4) . ?
C16_1 C19_1 1.511(4) . ?
C17_1 C18_1 1.423(4) . ?
C19_1 C20_1 1.547(5) . ?
C19_1 C20A_1 1.651(10) . ?
C19_1 C33_1 1.544(3) . ?
C20_1 C21_1 1.519(6) . ?
C21A_1 C20A_1 1.497(13) . ?
C22_1 C23_1 1.543(3) . ?
C22_1 C35_1 1.567(3) . ?
C23_1 C24_1 1.534(4) . ?
C25_1 C26_1 1.526(3) . ?
C27_1 C28_1 1.532(3) . ?
C29_1 C30_1 1.523(4) . ?
C31_1 C32_1 1.526(4) . ?
C33_1 C34_1 1.526(4) . ?
C35_1 C36_1 1.525(4) . ?
P1_2 C1_2 1.801(3) . ?
P1_2 C7_2 1.789(3) . ?
P1_2 C13_2 1.796(3) . ?
P1_2 C19_2 1.802(3) . ?
C1_2 C2_2 1.397(4) . ?
C1_2 C6_2 1.399(4) . ?
C2_2 C3_2 1.392(4) . ?
C3_2 C4_2 1.378(4) . ?
C4_2 C5_2 1.386(4) . ?
C5_2 C6_2 1.389(4) . ?
C7_2 C8_2 1.393(4) . ?
C7_2 C12_2 1.398(3) . ?
C8_2 C9_2 1.392(4) . ?
C9_2 C10_2 1.392(4) . ?
C10_2 C11_2 1.384(4) . ?
C11_2 C12_2 1.388(4) . ?
C13_2 C14_2 1.399(4) . ?
C13_2 C18_2 1.394(4) . ?
C14_2 C15_2 1.390(4) . ?
C15_2 C16_2 1.384(4) . ?
C16_2 C17_2 1.388(4) . ?
C17_2 C18_2 1.388(4) . ?
C19_2 C20_2 1.398(4) . ?
C19_2 C24_2 1.397(4) . ?
C20_2 C21_2 1.386(4) . ?
C21_2 C22_2 1.383(4) . ?
C22_2 C23_2 1.387(4) . ?
C23_2 C24_2 1.388(4) . ?
